data_7022447
loop_
_publ_author_name
'Castarlenas, Ricardo'
'Cunchillos, Carmen'
'G\'omez-Bautista, Daniel'
'Jim\'enez, M Victoria'
'Lahoz, Fernando J.'
'Miranda, Jos\'e R'
'Oro, Luis A.'
'P\'erez-Torrente, Jes\'us J'

_publ_section_title
;
 Bis(hydrosulfido)-bridged dinuclear rhodium(I) complexes as a platform
 for the synthesis of trinuclear sulfido aggregates with the core
 [MRh2(\m3-S2)] (M = Rh, Ir, Pd, Pt, Ru).
;
_journal_issue 10
_journal_name_full 'Dalton transactions (Cambridge, England : 2003)'
_journal_page_first 3471
_journal_page_last 3481
_journal_paper_doi 10.1039/c2dt32680a
_journal_volume 42
_journal_year 2013
_chemical_formula_moiety 'C80 H72 O12 P4 Pt Rh2 S2, C H2 Cl2'
_chemical_formula_sum 'C81 H74 Cl2 O12 P4 Pt Rh2 S2'
_chemical_formula_weight 1899.21
_chemical_name_systematic
;
?
;
_space_group_IT_number 2
_symmetry_cell_setting triclinic
_symmetry_space_group_name_Hall '-P 1'
_symmetry_space_group_name_H-M 'P -1'
_atom_sites_solution_hydrogens geom
_atom_sites_solution_primary direct
_atom_sites_solution_secondary difmap
_audit_creation_method SHELXL-97
_cell_angle_alpha 88.088(4)
_cell_angle_beta 79.405(4)
_cell_angle_gamma 63.931(4)
_cell_formula_units_Z 2
_cell_length_a 13.019(3)
_cell_length_b 14.506(4)
_cell_length_c 23.261(6)
_cell_measurement_reflns_used 4205
_cell_measurement_temperature 100(2)
_cell_measurement_theta_max 21.985
_cell_measurement_theta_min 2.254
_cell_volume 3873.1(17)
_computing_cell_refinement 'SAINT+ v. 6.45 (Bruker AXS, 2003)'
_computing_data_collection 'SMART v. 5.611 (Bruker AXS, 2000)'
_computing_data_reduction 'SAINT+ v. 6.45 (Bruker AXS, 2003)'
_computing_molecular_graphics 'XP program, SHELXTL v6.12, Bruker2000'
_computing_publication_material 'XCIF program, SHELXTLv6.12, BrukerAXS'
_computing_structure_refinement 'SHELXL-97 (Sheldrick, 1997)'
_computing_structure_solution 'SHELXS-97 (Sheldrick, 1990)'
_diffrn_ambient_temperature 100(2)
_diffrn_detector_area_resol_mean 8.26
_diffrn_measured_fraction_theta_full 0.993
_diffrn_measured_fraction_theta_max 0.935
_diffrn_measurement_device_type 'Bruker SMART APEX CCD system'
_diffrn_measurement_method '\w rotations with narrow frames'
_diffrn_radiation_monochromator graphite
_diffrn_radiation_source 'fine-focus sealed tube'
_diffrn_radiation_type MoK\a
_diffrn_radiation_wavelength 0.71073
_diffrn_reflns_av_R_equivalents 0.0552
_diffrn_reflns_av_sigmaI/netI 0.0753
_diffrn_reflns_limit_h_max 16
_diffrn_reflns_limit_h_min -17
_diffrn_reflns_limit_k_max 19
_diffrn_reflns_limit_k_min -19
_diffrn_reflns_limit_l_max 31
_diffrn_reflns_limit_l_min -31
_diffrn_reflns_number 48268
_diffrn_reflns_theta_full 27.00
_diffrn_reflns_theta_max 28.48
_diffrn_reflns_theta_min 1.57
_diffrn_standards_decay_% 0
_exptl_absorpt_coefficient_mu 2.489
_exptl_absorpt_correction_T_max 0.8295
_exptl_absorpt_correction_T_min 0.6601
_exptl_absorpt_correction_type multi-scan
_exptl_absorpt_process_details
;
SADABS: Area-Detector Absorption Correction. (1996) Bruker-AXS
within SAINT+ package, v. 6.45.
;
_exptl_crystal_colour yellow
_exptl_crystal_density_diffrn 1.629
_exptl_crystal_density_method 'not measured'
_exptl_crystal_description plates
_exptl_crystal_F_000 1900
_exptl_crystal_size_max 0.182
_exptl_crystal_size_mid 0.137
_exptl_crystal_size_min 0.078
_refine_diff_density_max 1.348
_refine_diff_density_min -0.937
_refine_diff_density_rms 0.129
_refine_ls_extinction_method none
_refine_ls_goodness_of_fit_ref 1.009
_refine_ls_hydrogen_treatment constr
_refine_ls_matrix_type full
_refine_ls_number_parameters 974
_refine_ls_number_reflns 18337
_refine_ls_number_restraints 6
_refine_ls_restrained_S_all 1.009
_refine_ls_R_factor_all 0.0681
_refine_ls_R_factor_gt 0.0456
_refine_ls_shift/su_max 0.003
_refine_ls_shift/su_mean 0.000
_refine_ls_structure_factor_coef Fsqd
_refine_ls_weighting_details 'calc w=1/[\s^2^(Fo^2^)+(0.0418P)^2^+0.0000P] where P=(Fo^2^+2Fc^2^)/3'
_refine_ls_weighting_scheme calc
_refine_ls_wR_factor_gt 0.0922
_refine_ls_wR_factor_ref 0.0992
_reflns_number_gt 13706
_reflns_number_total 18337
_reflns_threshold_expression >2sigma(I)
_cod_data_source_file c2dt32680a.txt
_cod_data_source_block compnd_7
_cod_original_cell_volume 3873.1(16)
_cod_original_sg_symbol_H-M P-1
_cod_database_code 7022447

loop_
_symmetry_equiv_pos_as_xyz
'x, y, z'
'-x, -y, -z'

loop_
_atom_site_label
_atom_site_type_symbol
_atom_site_fract_x
_atom_site_fract_y
_atom_site_fract_z
_atom_site_U_iso_or_equiv
_atom_site_adp_type
_atom_site_occupancy
_atom_site_symmetry_multiplicity
_atom_site_calc_flag
_atom_site_refinement_flags
_atom_site_disorder_assembly
_atom_site_disorder_group
Pt Pt 0.324394(16) 0.390211(14) 0.323473(8) 0.02297(6) Uani 1 1 d . . .
Rh2 Rh 0.25740(3) 0.34366(3) 0.211245(15) 0.02032(8) Uani 1 1 d . . .
Rh3 Rh 0.41499(3) 0.16542(3) 0.277606(16) 0.02225(9) Uani 1 1 d . . .
S1 S 0.43952(10) 0.30671(10) 0.23536(5) 0.0259(3) Uani 1 1 d . . .
S2 S 0.22440(9) 0.29686(9) 0.30874(5) 0.0216(2) Uani 1 1 d . . .
C1 C 0.1902(5) 0.4947(4) 0.3939(2) 0.0322(12) Uani 1 1 d . . .
H1 H 0.1352 0.4875 0.3750 0.039 Uiso 1 1 calc R . .
C2 C 0.2652(5) 0.4087(4) 0.4189(2) 0.0322(12) Uani 1 1 d . . .
H2 H 0.2521 0.3492 0.4190 0.039 Uiso 1 1 calc R . .
C3 C 0.3646(5) 0.4013(4) 0.4458(2) 0.0393(13) Uani 1 1 d . . .
H3A H 0.4187 0.3278 0.4474 0.047 Uiso 1 1 calc R . .
H3B H 0.3339 0.4309 0.4866 0.047 Uiso 1 1 calc R . .
C4 C 0.4328(5) 0.4564(4) 0.4127(2) 0.0366(13) Uani 1 1 d . . .
H4A H 0.3924 0.5302 0.4254 0.044 Uiso 1 1 calc R . .
H4B H 0.5112 0.4276 0.4230 0.044 Uiso 1 1 calc R . .
C5 C 0.4456(5) 0.4457(4) 0.3467(2) 0.0308(12) Uani 1 1 d . . .
H5 H 0.5079 0.3859 0.3264 0.037 Uiso 1 1 calc R . .
C6 C 0.3716(5) 0.5182(4) 0.3146(2) 0.0325(12) Uani 1 1 d . . .
H6 H 0.3899 0.5063 0.2732 0.039 Uiso 1 1 calc R . .
C7 C 0.2648(5) 0.6141(4) 0.3394(2) 0.0374(13) Uani 1 1 d . . .
H7A H 0.2160 0.6405 0.3091 0.045 Uiso 1 1 calc R . .
H7B H 0.2894 0.6669 0.3482 0.045 Uiso 1 1 calc R . .
C8 C 0.1904(5) 0.6005(4) 0.3949(2) 0.0412(14) Uani 1 1 d . . .
H8A H 0.1095 0.6550 0.3987 0.049 Uiso 1 1 calc R . .
H8B H 0.2209 0.6082 0.4295 0.049 Uiso 1 1 calc R . .
P1 P 0.31008(11) 0.38508(11) 0.12374(5) 0.0273(3) Uani 1 1 d . A .
O1 O 0.3957(3) 0.2957(3) 0.07476(15) 0.0400(9) Uani 1 1 d . . .
C11A C 0.5139(11) 0.2850(10) 0.0483(6) 0.026(3) Uiso 0.50 1 d P A 1
C12A C 0.5948(9) 0.2556(8) 0.0840(5) 0.030(2) Uiso 0.50 1 d P A 1
H12A H 0.5728 0.2531 0.1251 0.037 Uiso 0.50 1 calc PR A 1
C13A C 0.7102(9) 0.2296(8) 0.0582(5) 0.032(2) Uiso 0.50 1 d P A 1
H13A H 0.7674 0.2086 0.0823 0.039 Uiso 0.50 1 calc PR A 1
C14A C 0.7426(15) 0.2336(12) 0.0003(8) 0.032(5) Uiso 0.50 1 d P A 1
H14A H 0.8213 0.2069 -0.0195 0.038 Uiso 0.50 1 calc PR A 1
C15A C 0.6533(14) 0.2785(12) -0.0257(7) 0.028(4) Uiso 0.50 1 d P A 1
H15A H 0.6689 0.3064 -0.0620 0.034 Uiso 0.50 1 calc PR A 1
C16A C 0.5423(16) 0.2916(13) -0.0093(8) 0.026(5) Uiso 0.50 1 d P A 1
H16A H 0.4905 0.3042 -0.0358 0.032 Uiso 0.50 1 calc PR A 1
C11B C 0.5103(10) 0.2629(9) 0.0520(5) 0.018(3) Uiso 0.50 1 d P A 2
C12B C 0.6001(8) 0.1991(8) 0.0799(4) 0.028(2) Uiso 0.50 1 d P A 2
H12B H 0.5838 0.1711 0.1160 0.033 Uiso 0.50 1 calc PR A 2
C13B C 0.7129(9) 0.1769(8) 0.0544(4) 0.029(2) Uiso 0.50 1 d P A 2
H13B H 0.7749 0.1333 0.0730 0.035 Uiso 0.50 1 calc PR A 2
C14B C 0.7369(13) 0.2176(12) 0.0020(7) 0.025(4) Uiso 0.50 1 d P A 2
H14B H 0.8123 0.2141 -0.0104 0.029 Uiso 0.50 1 calc PR A 2
C15B C 0.6537(14) 0.2638(12) -0.0337(7) 0.028(4) Uiso 0.50 1 d P A 2
H15B H 0.6728 0.2693 -0.0747 0.034 Uiso 0.50 1 calc PR A 2
C16B C 0.5357(17) 0.3024(14) -0.0011(8) 0.026(5) Uiso 0.50 1 d P A 2
H16B H 0.4744 0.3556 -0.0163 0.031 Uiso 0.50 1 calc PR A 2
O2 O 0.3845(3) 0.4509(3) 0.11371(14) 0.0324(8) Uani 1 1 d . . .
C17 C 0.3649(5) 0.5394(4) 0.1437(2) 0.0340(13) Uani 1 1 d . A .
C18 C 0.2551(5) 0.6118(4) 0.1703(2) 0.0377(13) Uani 1 1 d . . .
H18 H 0.1889 0.5994 0.1717 0.045 Uiso 1 1 calc R A .
C19 C 0.2433(6) 0.7022(5) 0.1947(2) 0.0485(16) Uani 1 1 d . A .
H19 H 0.1686 0.7520 0.2133 0.058 Uiso 1 1 calc R . .
C20 C 0.3388(8) 0.7206(6) 0.1923(3) 0.073(2) Uani 1 1 d . . .
H20 H 0.3292 0.7848 0.2071 0.087 Uiso 1 1 calc R A .
C21 C 0.4494(8) 0.6461(7) 0.1684(3) 0.070(2) Uani 1 1 d . A .
H21 H 0.5159 0.6569 0.1693 0.084 Uiso 1 1 calc R . .
C22 C 0.4616(5) 0.5555(5) 0.1431(2) 0.0487(16) Uani 1 1 d . . .
H22 H 0.5366 0.5049 0.1255 0.058 Uiso 1 1 calc R A .
O3 O 0.2026(3) 0.4483(3) 0.09130(13) 0.0305(8) Uani 1 1 d . . .
C23 C 0.2033(4) 0.4724(4) 0.0326(2) 0.0289(11) Uani 1 1 d . A .
C24A C 0.2624(10) 0.5214(8) -0.0008(4) 0.026(2) Uani 0.50 1 d P A 1
H24A H 0.3135 0.5387 0.0158 0.032 Uiso 0.50 1 calc PR A 1
C25A C 0.2482(11) 0.5458(9) -0.0584(6) 0.039(3) Uani 0.50 1 d P A 1
H25A H 0.2928 0.5763 -0.0807 0.046 Uiso 0.50 1 calc PR A 1
C27A C 0.0973(9) 0.4921(8) -0.0472(4) 0.033(2) Uani 0.50 1 d P A 1
H27A H 0.0385 0.4870 -0.0639 0.039 Uiso 0.50 1 calc PR A 1
C28A C 0.1112(8) 0.4659(8) 0.0091(4) 0.031(2) Uani 0.50 1 d P A 1
H28A H 0.0599 0.4433 0.0328 0.037 Uiso 0.50 1 calc PR A 1
C24B C 0.1922(12) 0.5628(11) 0.0219(5) 0.047(3) Uani 0.50 1 d P A 2
H24B H 0.1880 0.6085 0.0516 0.057 Uiso 0.50 1 calc PR A 2
C25B C 0.1866(14) 0.5917(11) -0.0377(6) 0.051(4) Uani 0.50 1 d P A 2
H25B H 0.1872 0.6553 -0.0485 0.061 Uiso 0.50 1 calc PR A 2
C27B C 0.2155(9) 0.4254(8) -0.0664(5) 0.037(3) Uani 0.50 1 d P A 2
H27B H 0.2353 0.3750 -0.0967 0.044 Uiso 0.50 1 calc PR A 2
C28B C 0.2222(9) 0.3948(9) -0.0085(5) 0.037(3) Uani 0.50 1 d P A 2
H28B H 0.2383 0.3267 0.0021 0.044 Uiso 0.50 1 calc PR A 2
C26 C 0.1803(6) 0.5290(5) -0.0805(2) 0.0463(15) Uani 1 1 d . . .
H26 H 0.1799 0.5398 -0.1209 0.056 Uiso 1 1 calc R A 1
P2 P 0.08940(10) 0.37065(9) 0.19368(6) 0.0222(3) Uani 1 1 d . . .
O4 O -0.0025(3) 0.4854(2) 0.18146(16) 0.0335(8) Uani 1 1 d . B .
C29 C -0.0247(4) 0.5724(4) 0.2157(3) 0.0484(18) Uani 1 1 d . . .
C30A C -0.0094(9) 0.5614(8) 0.2837(5) 0.024(2) Uiso 0.50 1 d P B 1
H30A H 0.0202 0.4960 0.3001 0.029 Uiso 0.50 1 calc PR B 1
C31A C -0.0411(9) 0.6510(8) 0.3173(5) 0.029(2) Uiso 0.50 1 d P B 1
H31A H -0.0388 0.6466 0.3579 0.035 Uiso 0.50 1 calc PR B 1
C32A C -0.0759(8) 0.7466(8) 0.2930(5) 0.024(2) Uiso 0.50 1 d P B 1
H32A H -0.0922 0.8058 0.3162 0.028 Uiso 0.50 1 calc PR B 1
C33A C -0.0866(9) 0.7546(8) 0.2347(6) 0.024(2) Uiso 0.50 1 d P B 1
H33A H -0.1141 0.8199 0.2180 0.029 Uiso 0.50 1 calc PR B 1
C34A C -0.0569(9) 0.6663(8) 0.2006(5) 0.026(2) Uiso 0.50 1 d P B 1
H34A H -0.0607 0.6764 0.1603 0.032 Uiso 0.50 1 calc PR B 1
C30B C -0.0227(10) 0.5778(9) 0.2641(6) 0.028(3) Uiso 0.50 1 d P B 2
H30B H -0.0004 0.5179 0.2861 0.034 Uiso 0.50 1 calc PR B 2
C31B C -0.0536(10) 0.6743(9) 0.2912(5) 0.038(3) Uiso 0.50 1 d P B 2
H31B H -0.0497 0.6790 0.3313 0.045 Uiso 0.50 1 calc PR B 2
C32B C -0.0883(9) 0.7596(9) 0.2608(7) 0.031(3) Uiso 0.50 1 d P B 2
H32B H -0.1088 0.8240 0.2797 0.037 Uiso 0.50 1 calc PR B 2
C33B C -0.0946(10) 0.7549(9) 0.2030(6) 0.043(3) Uiso 0.50 1 d P B 2
H33B H -0.1183 0.8159 0.1820 0.052 Uiso 0.50 1 calc PR B 2
C34B C -0.0662(10) 0.6606(8) 0.1744(5) 0.033(2) Uiso 0.50 1 d P B 2
H34B H -0.0719 0.6526 0.1349 0.040 Uiso 0.50 1 calc PR B 2
O5 O 0.0767(3) 0.3238(2) 0.13504(15) 0.0309(8) Uani 1 1 d . C .
C35 C 0.1339(4) 0.2195(4) 0.1174(2) 0.0288(11) Uani 1 1 d . . .
C36A C 0.2038(16) 0.1399(14) 0.1530(8) 0.025(5) Uiso 0.50 1 d P C 1
H36A H 0.2174 0.1611 0.1879 0.030 Uiso 0.50 1 calc PR C 1
C37A C 0.2510(11) 0.0365(10) 0.1391(6) 0.030(3) Uiso 0.50 1 d P C 1
H37A H 0.2939 -0.0125 0.1642 0.035 Uiso 0.50 1 calc PR C 1
C38A C 0.2337(9) 0.0052(8) 0.0864(5) 0.026(2) Uiso 0.50 1 d P C 1
H38A H 0.2652 -0.0660 0.0759 0.031 Uiso 0.50 1 calc PR C 1
C39A C 0.1708(10) 0.0776(10) 0.0496(5) 0.039(3) Uiso 0.50 1 d P C 1
H39A H 0.1609 0.0564 0.0136 0.046 Uiso 0.50 1 calc PR C 1
C40A C 0.1220(11) 0.1835(10) 0.0669(6) 0.033(3) Uiso 0.50 1 d P C 1
H40A H 0.0785 0.2321 0.0418 0.039 Uiso 0.50 1 calc PR C 1
C36B C 0.1868(17) 0.1472(17) 0.1489(10) 0.039(7) Uiso 0.50 1 d P C 2
H36B H 0.1877 0.1599 0.1886 0.047 Uiso 0.50 1 calc PR C 2
C37B C 0.2446(11) 0.0461(10) 0.1220(6) 0.030(3) Uiso 0.50 1 d P C 2
H37B H 0.2866 -0.0110 0.1432 0.036 Uiso 0.50 1 calc PR C 2
C38B C 0.2386(12) 0.0324(11) 0.0636(6) 0.046(3) Uiso 0.50 1 d P C 2
H38B H 0.2751 -0.0342 0.0446 0.055 Uiso 0.50 1 calc PR C 2
C39B C 0.1786(12) 0.1176(11) 0.0343(6) 0.054(3) Uiso 0.50 1 d P C 2
H39B H 0.1767 0.1076 -0.0055 0.064 Uiso 0.50 1 calc PR C 2
C40B C 0.1233(11) 0.2126(10) 0.0581(6) 0.036(3) Uiso 0.50 1 d P C 2
H40B H 0.0807 0.2705 0.0375 0.043 Uiso 0.50 1 calc PR C 2
O6 O 0.0081(3) 0.3372(2) 0.24389(14) 0.0263(7) Uani 1 1 d . . .
C41 C -0.1032(4) 0.3538(4) 0.2361(2) 0.0268(11) Uani 1 1 d . . .
C42 C -0.1963(4) 0.4468(4) 0.2544(2) 0.0341(12) Uani 1 1 d . . .
H42 H -0.1855 0.4996 0.2716 0.041 Uiso 1 1 calc R . .
C43 C -0.3084(4) 0.4630(5) 0.2473(2) 0.0418(14) Uani 1 1 d . . .
H43 H -0.3738 0.5271 0.2594 0.050 Uiso 1 1 calc R . .
C44 C -0.3216(5) 0.3858(5) 0.2230(2) 0.0412(15) Uani 1 1 d . . .
H44 H -0.3969 0.3966 0.2183 0.049 Uiso 1 1 calc R . .
C45 C -0.2280(5) 0.2924(4) 0.2050(2) 0.0386(14) Uani 1 1 d . . .
H45 H -0.2388 0.2399 0.1874 0.046 Uiso 1 1 calc R . .
C46 C -0.1183(4) 0.2753(4) 0.2124(2) 0.0354(13) Uani 1 1 d . . .
H46 H -0.0538 0.2102 0.2014 0.042 Uiso 1 1 calc R . .
P3 P 0.59202(11) 0.05121(11) 0.24559(6) 0.0309(3) Uani 1 1 d . D .
O7 O 0.6790(3) -0.0031(2) 0.29150(14) 0.0257(7) Uani 1 1 d . . .
C47 C 0.6769(4) 0.0516(4) 0.3394(2) 0.0235(10) Uani 1 1 d . . .
C48 C 0.6918(4) -0.0003(4) 0.3907(2) 0.0363(13) Uani 1 1 d . . .
H48 H 0.6980 -0.0681 0.3922 0.044 Uiso 1 1 calc R . .
C49 C 0.6975(5) 0.0478(5) 0.4394(2) 0.0503(16) Uani 1 1 d . . .
H49 H 0.7069 0.0134 0.4749 0.060 Uiso 1 1 calc R . .
C50 C 0.6897(5) 0.1457(5) 0.4366(2) 0.0507(16) Uani 1 1 d . . .
H50 H 0.6953 0.1779 0.4700 0.061 Uiso 1 1 calc R . .
C51 C 0.6739(5) 0.1966(4) 0.3861(2) 0.0380(13) Uani 1 1 d . . .
H51 H 0.6681 0.2642 0.3849 0.046 Uiso 1 1 calc R . .
C52 C 0.6664(4) 0.1513(4) 0.3367(2) 0.0281(11) Uani 1 1 d . . .
H52 H 0.6543 0.1873 0.3018 0.034 Uiso 1 1 calc R . .
O8 O 0.6710(3) 0.0883(3) 0.19705(14) 0.0439(10) Uani 1 1 d . . .
C53A C 0.7882(8) 0.0082(8) 0.1747(4) 0.020(2) Uiso 0.50 1 d P D 1
C54A C 0.8711(14) 0.0185(12) 0.1995(7) 0.026(4) Uiso 0.50 1 d P D 1
H54A H 0.8472 0.0652 0.2324 0.032 Uiso 0.50 1 calc PR D 1
C55A C 0.9906(12) -0.0391(10) 0.1770(6) 0.028(4) Uiso 0.50 1 d P D 1
H55A H 1.0477 -0.0346 0.1955 0.034 Uiso 0.50 1 calc PR D 1
C56A C 1.0228(9) -0.1023(8) 0.1274(4) 0.028(2) Uiso 0.50 1 d P D 1
H56A H 1.1030 -0.1409 0.1111 0.034 Uiso 0.50 1 calc PR D 1
C57A C 0.9404(9) -0.1102(8) 0.1013(5) 0.031(2) Uiso 0.50 1 d P D 1
H57A H 0.9638 -0.1540 0.0671 0.037 Uiso 0.50 1 calc PR D 1
C58A C 0.8231(8) -0.0543(8) 0.1247(4) 0.027(2) Uiso 0.50 1 d P D 1
H58A H 0.7664 -0.0591 0.1061 0.033 Uiso 0.50 1 calc PR D 1
C53B C 0.7910(8) 0.0430(8) 0.1751(4) 0.019(2) Uiso 0.50 1 d P D 2
C54B C 0.8728(13) 0.0320(11) 0.2071(7) 0.021(4) Uiso 0.50 1 d P D 2
H54B H 0.8500 0.0580 0.2467 0.025 Uiso 0.50 1 calc PR D 2
C55B C 0.9889(12) -0.0167(10) 0.1818(6) 0.025(3) Uiso 0.50 1 d P D 2
H55B H 1.0458 -0.0206 0.2034 0.030 Uiso 0.50 1 calc PR D 2
C56B C 1.0234(9) -0.0598(8) 0.1260(4) 0.028(2) Uiso 0.50 1 d P D 2
H56B H 1.1039 -0.0949 0.1094 0.033 Uiso 0.50 1 calc PR D 2
C57B C 0.9416(9) -0.0524(8) 0.0941(5) 0.034(2) Uiso 0.50 1 d P D 2
H57B H 0.9653 -0.0831 0.0555 0.041 Uiso 0.50 1 calc PR D 2
C58B C 0.8217(9) 0.0013(8) 0.1188(4) 0.030(2) Uiso 0.50 1 d P D 2
H58B H 0.7639 0.0083 0.0971 0.035 Uiso 0.50 1 calc PR D 2
O9 O 0.6197(3) -0.0599(3) 0.21826(19) 0.0577(13) Uani 1 1 d . . .
C59A C 0.5830(9) -0.0554(8) 0.1585(4) 0.0197(19) Uiso 0.50 1 d P D 1
C60A C 0.5360(8) 0.0272(8) 0.1231(4) 0.028(2) Uiso 0.50 1 d P D 1
H60A H 0.5235 0.0944 0.1339 0.034 Uiso 0.50 1 calc PR D 1
C61A C 0.5090(9) 0.0071(8) 0.0725(5) 0.033(2) Uiso 0.50 1 d P D 1
H61A H 0.4774 0.0615 0.0474 0.040 Uiso 0.50 1 calc PR D 1
C62A C 0.5268(10) -0.0920(9) 0.0565(5) 0.040(3) Uiso 0.50 1 d P D 1
H62A H 0.5115 -0.1052 0.0201 0.048 Uiso 0.50 1 calc PR D 1
C63A C 0.5662(10) -0.1692(9) 0.0937(5) 0.042(3) Uiso 0.50 1 d P D 1
H63A H 0.5745 -0.2356 0.0843 0.051 Uiso 0.50 1 calc PR D 1
C64A C 0.5944(9) -0.1497(9) 0.1461(5) 0.035(2) Uiso 0.50 1 d P D 1
H64A H 0.6212 -0.2027 0.1725 0.042 Uiso 0.50 1 calc PR D 1
C59B C 0.6011(8) -0.0989(8) 0.1733(4) 0.024(2) Uiso 0.50 1 d P D 2
C60B C 0.5367(9) -0.0263(8) 0.1391(4) 0.026(2) Uiso 0.50 1 d P D 2
H60B H 0.4938 0.0437 0.1528 0.031 Uiso 0.50 1 calc PR D 2
C61B C 0.5356(10) -0.0583(9) 0.0828(5) 0.037(3) Uiso 0.50 1 d P D 2
H61B H 0.4915 -0.0093 0.0580 0.045 Uiso 0.50 1 calc PR D 2
C62B C 0.5977(10) -0.1597(9) 0.0634(6) 0.040(3) Uiso 0.50 1 d P D 2
H62B H 0.5987 -0.1803 0.0249 0.048 Uiso 0.50 1 calc PR D 2
C63B C 0.6579(10) -0.2307(9) 0.0996(5) 0.043(3) Uiso 0.50 1 d P D 2
H63B H 0.7002 -0.3007 0.0860 0.051 Uiso 0.50 1 calc PR D 2
C64B C 0.6590(9) -0.2029(8) 0.1558(4) 0.031(2) Uiso 0.50 1 d P D 2
H64B H 0.6978 -0.2531 0.1815 0.037 Uiso 0.50 1 calc PR D 2
P4 P 0.37007(10) 0.05063(10) 0.32194(6) 0.0269(3) Uani 1 1 d . . .
O10 O 0.4803(3) -0.0464(2) 0.33844(16) 0.0325(8) Uani 1 1 d . . .
C65 C 0.4957(4) -0.1439(4) 0.3556(2) 0.0344(12) Uani 1 1 d . . .
C66 C 0.4113(4) -0.1626(4) 0.3918(2) 0.0322(12) Uani 1 1 d . . .
H66 H 0.3364 -0.1081 0.4056 0.039 Uiso 1 1 calc R . .
C67 C 0.4370(5) -0.2620(4) 0.4079(2) 0.0390(13) Uani 1 1 d . . .
H67 H 0.3782 -0.2755 0.4318 0.047 Uiso 1 1 calc R . .
C68 C 0.5453(6) -0.3413(4) 0.3900(3) 0.0577(18) Uani 1 1 d . . .
H68 H 0.5624 -0.4091 0.4016 0.069 Uiso 1 1 calc R . .
C69 C 0.6286(6) -0.3201(5) 0.3548(4) 0.081(3) Uani 1 1 d . . .
H69 H 0.7045 -0.3741 0.3426 0.098 Uiso 1 1 calc R . .
C70 C 0.6045(5) -0.2219(4) 0.3366(3) 0.063(2) Uani 1 1 d . . .
H70 H 0.6625 -0.2090 0.3114 0.075 Uiso 1 1 calc R . .
O11 O 0.3126(3) -0.0058(3) 0.28886(16) 0.0368(9) Uani 1 1 d . . .
C71 C 0.2011(4) -0.0003(4) 0.3054(2) 0.0314(12) Uani 1 1 d . . .
C72 C 0.1040(4) 0.0923(4) 0.3086(2) 0.0335(12) Uani 1 1 d . . .
H72 H 0.1113 0.1540 0.3007 0.040 Uiso 1 1 calc R . .
C73 C -0.0049(5) 0.0940(4) 0.3235(3) 0.0426(14) Uani 1 1 d . . .
H73 H -0.0729 0.1576 0.3272 0.051 Uiso 1 1 calc R . .
C74 C -0.0151(5) 0.0031(5) 0.3331(3) 0.0541(18) Uani 1 1 d . . .
H74 H -0.0899 0.0045 0.3426 0.065 Uiso 1 1 calc R . .
C75 C 0.0827(6) -0.0882(5) 0.3290(3) 0.0570(19) Uani 1 1 d . . .
H75 H 0.0753 -0.1501 0.3360 0.068 Uiso 1 1 calc R . .
C76 C 0.1921(5) -0.0916(4) 0.3148(3) 0.0418(14) Uani 1 1 d . . .
H76 H 0.2600 -0.1553 0.3115 0.050 Uiso 1 1 calc R . .
O12 O 0.2748(3) 0.0803(2) 0.38221(15) 0.0290(8) Uani 1 1 d . . .
C77 C 0.2736(4) 0.1328(4) 0.4313(2) 0.0317(12) Uani 1 1 d . . .
C78 C 0.1637(5) 0.1911(4) 0.4650(3) 0.0454(15) Uani 1 1 d . . .
H78 H 0.0961 0.1953 0.4529 0.054 Uiso 1 1 calc R . .
C79 C 0.1536(6) 0.2420(5) 0.5156(3) 0.0608(19) Uani 1 1 d . . .
H79 H 0.0788 0.2825 0.5383 0.073 Uiso 1 1 calc R . .
C80 C 0.2519(7) 0.2348(5) 0.5336(3) 0.063(2) Uani 1 1 d . . .
H80 H 0.2446 0.2698 0.5691 0.076 Uiso 1 1 calc R . .
C81 C 0.3622(6) 0.1761(4) 0.5000(2) 0.0451(15) Uani 1 1 d . . .
H81 H 0.4300 0.1702 0.5128 0.054 Uiso 1 1 calc R . .
C82 C 0.3720(5) 0.1269(4) 0.4480(2) 0.0348(12) Uani 1 1 d . . .
H82 H 0.4463 0.0892 0.4240 0.042 Uiso 1 1 calc R . .
C83A C 0.089(3) 0.625(3) 0.601(2) 0.14(2) Uani 0.340(10) 1 d PD E 1
H83A H 0.0321 0.6747 0.5782 0.168 Uiso 0.340(10) 1 calc PR E 1
H83B H 0.0586 0.6419 0.6431 0.168 Uiso 0.340(10) 1 calc PR E 1
Cl1A Cl 0.1244(8) 0.4967(5) 0.5812(5) 0.073(3) Uani 0.340(10) 1 d PD E 1
Cl2A Cl 0.2242(9) 0.6204(8) 0.5799(3) 0.069(3) Uani 0.340(10) 1 d PD E 1
C83B C 0.0817(12) 0.6183(11) 0.6049(5) 0.037(4) Uani 0.660(10) 1 d PD E 2
H83C H 0.0018 0.6677 0.6233 0.045 Uiso 0.660(10) 1 calc PR E 2
H83D H 0.1228 0.5799 0.6362 0.045 Uiso 0.660(10) 1 calc PR E 2
Cl1B Cl 0.0758(5) 0.5328(5) 0.55549(18) 0.0712(15) Uani 0.660(10) 1 d PD E 2
Cl2B Cl 0.1537(4) 0.6826(4) 0.56792(17) 0.0701(16) Uani 0.660(10) 1 d PD E 2

loop_
_atom_site_aniso_label
_atom_site_aniso_U_11
_atom_site_aniso_U_22
_atom_site_aniso_U_33
_atom_site_aniso_U_23
_atom_site_aniso_U_13
_atom_site_aniso_U_12
Pt 0.02916(11) 0.02970(11) 0.01612(9) 0.00159(7) -0.00195(7) -0.01937(9)
Rh2 0.01394(18) 0.0277(2) 0.01850(18) -0.00428(15) -0.00057(14) -0.00896(15)
Rh3 0.01350(18) 0.0300(2) 0.02173(19) -0.00685(15) -0.00010(14) -0.00888(16)
S1 0.0199(6) 0.0456(7) 0.0160(6) 0.0015(5) -0.0022(5) -0.0182(6)
S2 0.0169(6) 0.0242(6) 0.0229(6) -0.0034(5) 0.0018(4) -0.0101(5)
C1 0.047(3) 0.031(3) 0.022(3) -0.004(2) -0.001(2) -0.022(3)
C2 0.055(3) 0.031(3) 0.017(2) 0.000(2) -0.001(2) -0.027(3)
C3 0.065(4) 0.038(3) 0.023(3) 0.007(2) -0.010(3) -0.030(3)
C4 0.059(4) 0.031(3) 0.034(3) 0.011(2) -0.023(3) -0.027(3)
C5 0.046(3) 0.033(3) 0.028(3) 0.010(2) -0.015(2) -0.028(3)
C6 0.045(3) 0.044(3) 0.027(3) 0.007(2) -0.013(2) -0.034(3)
C7 0.058(4) 0.034(3) 0.032(3) 0.015(2) -0.018(3) -0.028(3)
C8 0.069(4) 0.027(3) 0.032(3) 0.000(2) -0.012(3) -0.023(3)
P1 0.0185(6) 0.0443(8) 0.0180(6) -0.0034(6) -0.0006(5) -0.0136(6)
O1 0.0234(19) 0.066(3) 0.0244(19) -0.0199(18) 0.0031(15) -0.0154(19)
O2 0.0247(18) 0.053(2) 0.0228(18) 0.0009(16) -0.0017(14) -0.0215(18)
C17 0.042(3) 0.057(4) 0.021(3) 0.019(2) -0.012(2) -0.038(3)
C18 0.052(4) 0.051(3) 0.022(3) 0.009(2) -0.003(2) -0.035(3)
C19 0.082(5) 0.050(4) 0.025(3) 0.012(3) -0.011(3) -0.041(4)
C20 0.137(8) 0.079(6) 0.054(5) 0.039(4) -0.055(5) -0.083(6)
C21 0.097(6) 0.101(6) 0.070(5) 0.057(5) -0.056(5) -0.084(6)
C22 0.050(4) 0.082(5) 0.040(3) 0.033(3) -0.026(3) -0.048(4)
O3 0.0216(18) 0.052(2) 0.0173(17) 0.0046(16) -0.0017(14) -0.0166(17)
C23 0.028(3) 0.037(3) 0.023(3) 0.006(2) -0.003(2) -0.017(2)
C24A 0.035(6) 0.037(6) 0.016(5) 0.008(4) -0.007(4) -0.023(5)
C25A 0.032(7) 0.025(6) 0.034(7) 0.008(5) 0.008(6) 0.004(5)
C27A 0.032(6) 0.040(6) 0.022(5) 0.002(4) -0.007(4) -0.012(5)
C28A 0.028(5) 0.040(6) 0.028(5) 0.016(5) -0.006(4) -0.017(5)
C24B 0.066(10) 0.071(10) 0.019(6) 0.011(6) -0.016(6) -0.041(8)
C25B 0.086(12) 0.047(9) 0.045(9) 0.022(7) -0.041(8) -0.041(9)
C27B 0.033(6) 0.038(6) 0.035(6) -0.006(5) -0.019(5) -0.006(5)
C28B 0.037(6) 0.038(6) 0.034(6) 0.011(5) -0.014(5) -0.012(5)
C26 0.062(4) 0.058(4) 0.018(3) 0.006(3) -0.004(3) -0.028(4)
P2 0.0144(6) 0.0182(6) 0.0324(7) 0.0021(5) -0.0049(5) -0.0056(5)
O4 0.0177(17) 0.0225(18) 0.052(2) 0.0101(16) -0.0012(16) -0.0041(15)
C29 0.018(3) 0.013(2) 0.101(6) -0.006(3) 0.016(3) -0.005(2)
O5 0.035(2) 0.0301(19) 0.036(2) 0.0094(16) -0.0196(16) -0.0176(17)
C35 0.028(3) 0.042(3) 0.021(3) -0.007(2) 0.003(2) -0.022(2)
O6 0.0174(16) 0.0255(17) 0.040(2) 0.0122(15) -0.0127(14) -0.0110(14)
C41 0.019(2) 0.037(3) 0.031(3) 0.019(2) -0.013(2) -0.016(2)
C42 0.025(3) 0.043(3) 0.037(3) 0.009(2) -0.005(2) -0.017(3)
C43 0.014(3) 0.057(4) 0.049(4) 0.019(3) -0.004(2) -0.013(3)
C44 0.025(3) 0.067(4) 0.046(3) 0.033(3) -0.020(2) -0.030(3)
C45 0.037(3) 0.045(3) 0.053(4) 0.025(3) -0.023(3) -0.030(3)
C46 0.032(3) 0.034(3) 0.050(3) 0.021(3) -0.018(2) -0.020(3)
P3 0.0138(6) 0.0446(8) 0.0281(7) -0.0141(6) -0.0018(5) -0.0071(6)
O7 0.0179(17) 0.0299(18) 0.0281(18) -0.0046(14) -0.0027(14) -0.0098(15)
C47 0.016(2) 0.034(3) 0.020(2) -0.003(2) -0.0006(18) -0.011(2)
C48 0.034(3) 0.049(3) 0.032(3) 0.012(3) -0.006(2) -0.024(3)
C49 0.061(4) 0.077(5) 0.021(3) 0.014(3) -0.010(3) -0.037(4)
C50 0.064(4) 0.065(4) 0.026(3) -0.010(3) -0.013(3) -0.028(4)
C51 0.039(3) 0.035(3) 0.039(3) -0.010(2) -0.013(3) -0.012(3)
C52 0.022(2) 0.033(3) 0.031(3) 0.003(2) -0.007(2) -0.013(2)
O8 0.0124(17) 0.081(3) 0.0173(18) 0.0033(18) -0.0014(14) -0.0023(18)
O9 0.019(2) 0.067(3) 0.072(3) -0.052(2) -0.009(2) -0.0010(19)
P4 0.0156(6) 0.0250(6) 0.0383(8) -0.0080(6) -0.0017(5) -0.0078(5)
O10 0.0179(17) 0.0275(18) 0.050(2) -0.0007(16) -0.0055(16) -0.0084(15)
C65 0.028(3) 0.025(3) 0.050(3) -0.007(2) -0.009(2) -0.011(2)
C66 0.030(3) 0.029(3) 0.032(3) -0.005(2) -0.008(2) -0.007(2)
C67 0.043(3) 0.035(3) 0.044(3) 0.001(3) -0.015(3) -0.019(3)
C68 0.054(4) 0.027(3) 0.097(6) 0.001(3) -0.026(4) -0.017(3)
C69 0.043(4) 0.025(3) 0.160(8) -0.030(4) 0.009(5) -0.008(3)
C70 0.028(3) 0.025(3) 0.124(6) -0.019(4) 0.011(4) -0.011(3)
O11 0.0198(18) 0.033(2) 0.055(2) -0.0189(18) -0.0042(17) -0.0091(16)
C71 0.025(3) 0.027(3) 0.048(3) 0.003(2) -0.015(2) -0.014(2)
C72 0.028(3) 0.026(3) 0.050(3) 0.010(2) -0.012(2) -0.015(2)
C73 0.026(3) 0.047(3) 0.056(4) 0.020(3) -0.018(3) -0.015(3)
C74 0.038(3) 0.079(5) 0.071(4) 0.041(4) -0.031(3) -0.044(4)
C75 0.069(5) 0.050(4) 0.089(5) 0.039(4) -0.054(4) -0.046(4)
C76 0.050(4) 0.024(3) 0.066(4) 0.013(3) -0.038(3) -0.020(3)
O12 0.0201(17) 0.0271(18) 0.039(2) -0.0055(15) 0.0024(15) -0.0126(15)
C77 0.039(3) 0.024(3) 0.033(3) 0.002(2) 0.008(2) -0.020(2)
C78 0.039(3) 0.033(3) 0.045(4) 0.000(3) 0.014(3) -0.007(3)
C79 0.059(5) 0.053(4) 0.044(4) -0.008(3) 0.024(3) -0.013(4)
C80 0.116(6) 0.033(3) 0.023(3) -0.005(3) 0.017(4) -0.029(4)
C81 0.078(5) 0.051(4) 0.026(3) 0.013(3) -0.012(3) -0.046(4)
C82 0.040(3) 0.031(3) 0.030(3) 0.000(2) 0.005(2) -0.017(3)
C83A 0.06(3) 0.06(3) 0.29(6) -0.02(3) -0.08(3) 0.01(2)
Cl1A 0.053(4) 0.058(4) 0.093(7) -0.009(4) 0.028(4) -0.026(3)
Cl2A 0.056(5) 0.071(6) 0.092(5) -0.019(4) -0.006(3) -0.040(5)
C83B 0.029(8) 0.050(9) 0.023(5) -0.011(5) 0.006(5) -0.012(7)
Cl1B 0.080(3) 0.100(3) 0.054(2) -0.019(2) 0.0123(18) -0.067(3)
Cl2B 0.055(3) 0.073(3) 0.092(2) -0.020(2) 0.0056(18) -0.042(3)

loop_
_atom_type_symbol
_atom_type_description
_atom_type_scat_dispersion_real
_atom_type_scat_dispersion_imag
_atom_type_scat_source
C C 0.0033 0.0016 'International Tables Vol C Tables 4.2.6.8 and 6.1.1.4'
H H 0.0000 0.0000 'International Tables Vol C Tables 4.2.6.8 and 6.1.1.4'
O O 0.0106 0.0060 'International Tables Vol C Tables 4.2.6.8 and 6.1.1.4'
P P 0.1023 0.0942 'International Tables Vol C Tables 4.2.6.8 and 6.1.1.4'
S S 0.1246 0.1234 'International Tables Vol C Tables 4.2.6.8 and 6.1.1.4'
Cl Cl 0.1484 0.1585 'International Tables Vol C Tables 4.2.6.8 and 6.1.1.4'
Rh Rh -1.1178 0.9187 'International Tables Vol C Tables 4.2.6.8 and 6.1.1.4'
Pt Pt -1.7033 8.3905 'International Tables Vol C Tables 4.2.6.8 and 6.1.1.4'

loop_
_geom_angle_atom_site_label_1
_geom_angle_atom_site_label_2
_geom_angle_atom_site_label_3
_geom_angle
C6 Pt C1 81.30(19)
C6 Pt C2 96.86(18)
C1 Pt C2 36.93(18)
C6 Pt C5 36.64(17)
C1 Pt C5 88.2(2)
C2 Pt C5 81.16(18)
C6 Pt S1 94.69(14)
C1 Pt S1 166.73(14)
C2 Pt S1 156.19(14)
C5 Pt S1 96.17(14)
C6 Pt S2 156.75(14)
C1 Pt S2 96.09(13)
C2 Pt S2 94.53(13)
C5 Pt S2 166.47(13)
S1 Pt S2 82.57(4)
C6 Pt Rh2 112.31(13)
C1 Pt Rh2 120.49(14)
C2 Pt Rh2 140.69(13)
C5 Pt Rh2 137.61(12)
S1 Pt Rh2 49.41(3)
S2 Pt Rh2 49.43(3)
C6 Pt Rh3 140.65(14)
C1 Pt Rh3 137.42(12)
C2 Pt Rh3 111.88(13)
C5 Pt Rh3 120.45(14)
S1 Pt Rh3 49.38(3)
S2 Pt Rh3 49.33(3)
Rh2 Pt Rh3 59.949(12)
P2 Rh2 P1 91.96(5)
P2 Rh2 S1 176.14(5)
P1 Rh2 S1 91.58(4)
P2 Rh2 S2 95.79(4)
P1 Rh2 S2 172.23(4)
S1 Rh2 S2 80.70(4)
P2 Rh2 Pt 130.19(4)
P1 Rh2 Pt 125.16(4)
S1 Rh2 Pt 48.09(3)
S2 Rh2 Pt 48.27(3)
P2 Rh2 Rh3 127.01(4)
P1 Rh2 Rh3 125.42(4)
S1 Rh2 Rh3 49.32(3)
S2 Rh2 Rh3 49.29(3)
Pt Rh2 Rh3 60.149(17)
P4 Rh3 P3 91.42(5)
P4 Rh3 S2 91.95(5)
P3 Rh3 S2 176.57(5)
P4 Rh3 S1 172.47(5)
P3 Rh3 S1 96.05(5)
S2 Rh3 S1 80.59(4)
P4 Rh3 Rh2 125.78(4)
P3 Rh3 Rh2 127.81(4)
S2 Rh3 Rh2 49.25(3)
S1 Rh3 Rh2 49.21(3)
P4 Rh3 Pt 125.61(4)
P3 Rh3 Pt 129.67(4)
S2 Rh3 Pt 48.14(3)
S1 Rh3 Pt 47.96(3)
Rh2 Rh3 Pt 59.902(17)
Pt S1 Rh2 82.50(4)
Pt S1 Rh3 82.66(4)
Rh2 S1 Rh3 81.47(4)
Pt S2 Rh2 82.30(4)
Pt S2 Rh3 82.52(4)
Rh2 S2 Rh3 81.45(4)
C2 C1 C8 124.4(5)
C2 C1 Pt 71.6(3)
C8 C1 Pt 111.9(3)
C2 C1 H1 117.8
C8 C1 H1 117.8
Pt C1 H1 86.5
C1 C2 C3 126.1(4)
C1 C2 Pt 71.5(3)
C3 C2 Pt 107.5(3)
C1 C2 H2 117.0
C3 C2 H2 117.0
Pt C2 H2 91.1
C2 C3 C4 114.0(4)
C2 C3 H3A 108.8
C4 C3 H3A 108.8
C2 C3 H3B 108.8
C4 C3 H3B 108.8
H3A C3 H3B 107.7
C5 C4 C3 112.5(4)
C5 C4 H4A 109.1
C3 C4 H4A 109.1
C5 C4 H4B 109.1
C3 C4 H4B 109.1
H4A C4 H4B 107.8
C6 C5 C4 123.7(5)
C6 C5 Pt 70.8(3)
C4 C5 Pt 111.2(3)
C6 C5 H5 118.2
C4 C5 H5 118.2
Pt C5 H5 88.0
C5 C6 C7 125.7(5)
C5 C6 Pt 72.5(3)
C7 C6 Pt 107.6(3)
C5 C6 H6 117.2
C7 C6 H6 117.2
Pt C6 H6 89.9
C6 C7 C8 115.0(4)
C6 C7 H7A 108.5
C8 C7 H7A 108.5
C6 C7 H7B 108.5
C8 C7 H7B 108.5
H7A C7 H7B 107.5
C7 C8 C1 111.7(4)
C7 C8 H8A 109.3
C1 C8 H8A 109.3
C7 C8 H8B 109.3
C1 C8 H8B 109.3
H8A C8 H8B 107.9
O1 P1 O3 101.33(19)
O1 P1 O2 95.60(19)
O3 P1 O2 103.45(18)
O1 P1 Rh2 119.29(16)
O3 P1 Rh2 113.32(12)
O2 P1 Rh2 120.63(13)
C11B O1 P1 130.7(6)
C11A O1 P1 121.4(5)
C16A C11A C12A 122.0(13)
C16A C11A O1 120.2(12)
C12A C11A O1 117.3(10)
C11A C12A C13A 118.1(10)
C11A C12A H12A 121.0
C13A C12A H12A 121.0
C14A C13A C12A 121.7(12)
C14A C13A H13A 119.1
C12A C13A H13A 119.1
C15A C14A C13A 112.2(15)
C15A C14A H14A 123.9
C13A C14A H14A 123.9
C14A C15A C16A 130.4(17)
C14A C15A H15A 114.8
C16A C15A H15A 114.8
C11A C16A C15A 112.2(17)
C11A C16A H16A 123.9
C15A C16A H16A 123.9
O1 C11B C12B 124.3(10)
O1 C11B C16B 115.8(12)
C12B C11B C16B 119.8(12)
C13B C12B C11B 119.0(10)
C13B C12B H12B 120.5
C11B C12B H12B 120.5
C12B C13B C14B 120.6(11)
C12B C13B H13B 119.7
C14B C13B H13B 119.7
C13B C14B C15B 122.3(14)
C13B C14B H14B 118.9
C15B C14B H14B 118.9
C14B C15B C16B 112.5(15)
C14B C15B H15B 123.8
C16B C15B H15B 123.8
C11B C16B C15B 121.2(16)
C11B C16B H16B 119.4
C15B C16B H16B 119.4
C17 O2 P1 128.9(3)
C22 C17 O2 115.6(5)
C22 C17 C18 120.7(6)
O2 C17 C18 123.5(4)
C19 C18 C17 119.2(5)
C19 C18 H18 120.4
C17 C18 H18 120.4
C20 C19 C18 120.4(7)
C20 C19 H19 119.8
C18 C19 H19 119.8
C19 C20 C21 120.4(7)
C19 C20 H20 119.8
C21 C20 H20 119.8
C20 C21 C22 119.3(6)
C20 C21 H21 120.4
C22 C21 H21 120.4
C17 C22 C21 119.8(7)
C17 C22 H22 120.1
C21 C22 H22 120.1
C23 O3 P1 129.4(3)
C24B C23 O3 114.9(7)
C24A C23 O3 128.3(6)
C24B C23 C28B 127.0(8)
C24A C23 C28B 99.9(7)
O3 C23 C28B 118.0(6)
C24B C23 C28A 104.3(8)
C24A C23 C28A 116.3(7)
O3 C23 C28A 113.8(5)
C28B C23 C28A 56.4(6)
C23 C24A C25A 121.3(10)
C23 C24A H24A 119.3
C25A C24A H24A 119.3
C26 C25A C24A 121.5(11)
C26 C25A H25A 119.2
C24A C25A H25A 119.2
C28A C27A C26 115.8(9)
C28A C27A H27A 122.1
C26 C27A H27A 122.1
C27A C28A C23 120.5(8)
C27A C28A H28A 119.7
C23 C28A H28A 119.7
C23 C24B C25B 116.2(11)
C23 C24B H24B 121.9
C25B C24B H24B 121.9
C26 C25B C24B 122.2(11)
C26 C25B H25B 118.9
C24B C25B H25B 118.9
C28B C27B C26 121.7(9)
C28B C27B H27B 119.1
C26 C27B H27B 119.1
C23 C28B C27B 115.3(9)
C23 C28B H28B 122.4
C27B C28B H28B 122.4
C25A C26 C27B 98.6(8)
C25B C26 C27B 114.6(8)
C25A C26 C27A 123.3(8)
C25B C26 C27A 102.1(8)
C27B C26 C27A 57.8(6)
C25A C26 H26 118.4
C25B C26 H26 128.3
C27B C26 H26 113.9
C27A C26 H26 118.4
O5 P2 O4 91.55(19)
O5 P2 O6 101.20(17)
O4 P2 O6 101.42(16)
O5 P2 Rh2 121.74(14)
O4 P2 Rh2 120.08(13)
O6 P2 Rh2 116.24(13)
C29 O4 P2 122.4(4)
C30B C29 C34A 103.3(9)
C30B C29 O4 128.1(8)
C34A C29 O4 128.6(8)
C30B C29 C34B 127.9(9)
O4 C29 C34B 103.7(7)
C34A C29 C30A 111.5(8)
O4 C29 C30A 120.0(5)
C34B C29 C30A 136.3(7)
C31A C30A C29 117.9(9)
C31A C30A H30A 121.0
C29 C30A H30A 121.0
C32A C31A C30A 122.0(11)
C32A C31A H31A 119.0
C30A C31A H31A 119.0
C33A C32A C31A 119.4(10)
C33A C32A H32A 120.3
C31A C32A H32A 120.3
C32A C33A C34A 119.5(10)
C32A C33A H33A 120.2
C34A C33A H33A 120.2
C29 C34A C33A 129.5(11)
C29 C34A H34A 115.3
C33A C34A H34A 115.3
C29 C30B C31B 119.3(12)
C29 C30B H30B 120.4
C31B C30B H30B 120.4
C32B C31B C30B 120.6(13)
C32B C31B H31B 119.7
C30B C31B H31B 119.7
C31B C32B C33B 120.9(12)
C31B C32B H32B 119.6
C33B C32B H32B 119.6
C32B C33B C34B 120.5(12)
C32B C33B H33B 119.7
C34B C33B H33B 119.7
C33B C34B C29 110.7(10)
C33B C34B H34B 124.7
C29 C34B H34B 124.7
C35 O5 P2 124.0(3)
C36B C35 C40A 112.1(12)
C36B C35 O5 125.2(11)
C40A C35 O5 121.9(7)
C36B C35 C40B 128.2(12)
O5 C35 C40B 106.6(7)
C40A C35 C36A 114.7(10)
O5 C35 C36A 123.3(8)
C40B C35 C36A 129.6(10)
C37A C36A C35 124.0(15)
C37A C36A H36A 118.0
C35 C36A H36A 118.0
C36A C37A C38A 118.0(13)
C36A C37A H37A 121.0
C38A C37A H37A 121.0
C39A C38A C37A 120.8(10)
C39A C38A H38A 119.6
C37A C38A H38A 119.6
C38A C39A C40A 118.7(11)
C38A C39A H39A 120.6
C40A C39A H39A 120.6
C35 C40A C39A 123.8(11)
C35 C40A H40A 118.1
C39A C40A H40A 118.1
C35 C36B C37B 116.7(17)
C35 C36B H36B 121.6
C37B C36B H36B 121.6
C38B C37B C36B 118.8(14)
C38B C37B H37B 120.6
C36B C37B H37B 120.6
C39B C38B C37B 118.5(13)
C39B C38B H38B 120.7
C37B C38B H38B 120.7
C40B C39B C38B 124.4(14)
C40B C39B H39B 117.8
C38B C39B H39B 117.8
C39B C40B C35 113.4(12)
C39B C40B H40B 123.3
C35 C40B H40B 123.3
C41 O6 P2 119.6(3)
C42 C41 C46 121.0(5)
C42 C41 O6 119.0(4)
C46 C41 O6 120.0(4)
C41 C42 C43 119.1(5)
C41 C42 H42 120.5
C43 C42 H42 120.5
C44 C43 C42 119.3(5)
C44 C43 H43 120.4
C42 C43 H43 120.4
C43 C44 C45 121.4(5)
C43 C44 H44 119.3
C45 C44 H44 119.3
C44 C45 C46 119.8(5)
C44 C45 H45 120.1
C46 C45 H45 120.1
C45 C46 C41 119.5(5)
C45 C46 H46 120.3
C41 C46 H46 120.3
O9 P3 O8 102.5(2)
O9 P3 O7 90.7(2)
O8 P3 O7 101.71(17)
O9 P3 Rh3 121.60(14)
O8 P3 Rh3 116.00(15)
O7 P3 Rh3 119.83(13)
C47 O7 P3 121.3(3)
O7 C47 C48 116.1(4)
O7 C47 C52 122.8(4)
C48 C47 C52 121.1(5)
C49 C48 C47 119.1(5)
C49 C48 H48 120.5
C47 C48 H48 120.5
C50 C49 C48 120.1(5)
C50 C49 H49 119.9
C48 C49 H49 119.9
C51 C50 C49 120.3(5)
C51 C50 H50 119.8
C49 C50 H50 119.8
C50 C51 C52 121.1(5)
C50 C51 H51 119.5
C52 C51 H51 119.5
C51 C52 C47 118.2(5)
C51 C52 H52 120.9
C47 C52 H52 120.9
C53B O8 P3 131.1(5)
C53A O8 P3 114.5(5)
C58A C53A C54A 119.1(10)
C58A C53A O8 126.7(8)
C54A C53A O8 112.0(10)
C53A C54A C55A 121.0(13)
C53A C54A H54A 119.5
C55A C54A H54A 119.5
C56A C55A C54A 118.3(13)
C56A C55A H55A 120.9
C54A C55A H55A 120.9
C57A C56A C55A 120.8(11)
C57A C56A H56A 119.6
C55A C56A H56A 119.6
C56A C57A C58A 120.1(10)
C56A C57A H57A 120.0
C58A C57A H57A 120.0
C53A C58A C57A 120.5(9)
C53A C58A H58A 119.7
C57A C58A H58A 119.7
C54B C53B C58B 121.4(11)
C54B C53B O8 124.3(9)
C58B C53B O8 114.1(8)
C53B C54B C55B 119.7(13)
C53B C54B H54B 120.2
C55B C54B H54B 120.2
C56B C55B C54B 120.8(13)
C56B C55B H55B 119.6
C54B C55B H55B 119.6
C55B C56B C57B 119.9(11)
C55B C56B H56B 120.0
C57B C56B H56B 120.0
C56B C57B C58B 119.7(10)
C56B C57B H57B 120.1
C58B C57B H57B 120.1
C53B C58B C57B 118.3(10)
C53B C58B H58B 120.8
C57B C58B H58B 120.8
C59B O9 P3 139.0(6)
C59A O9 P3 113.5(5)
C64A C59A C60A 122.5(10)
C64A C59A O9 106.3(9)
C60A C59A O9 131.0(8)
C61A C60A C59A 117.2(10)
C61A C60A H60A 121.4
C59A C60A H60A 121.4
C60A C61A C62A 121.5(11)
C60A C61A H61A 119.2
C62A C61A H61A 119.2
C63A C62A C61A 119.6(12)
C63A C62A H62A 120.2
C61A C62A H62A 120.2
C62A C63A C64A 119.4(11)
C62A C63A H63A 120.3
C64A C63A H63A 120.3
C59A C64A C63A 119.4(11)
C59A C64A H64A 120.3
C63A C64A H64A 120.3
O9 C59B C60B 113.4(9)
O9 C59B C64B 123.3(9)
C60B C59B C64B 122.2(9)
C59B C60B C61B 118.0(10)
C59B C60B H60B 121.0
C61B C60B H60B 121.0
C62B C61B C60B 120.5(11)
C62B C61B H61B 119.7
C60B C61B H61B 119.7
C63B C62B C61B 119.8(12)
C63B C62B H62B 120.1
C61B C62B H62B 120.1
C62B C63B C64B 121.5(11)
C62B C63B H63B 119.2
C64B C63B H63B 119.2
C63B C64B C59B 117.7(10)
C63B C64B H64B 121.1
C59B C64B H64B 121.1
O10 P4 O11 101.09(18)
O10 P4 O12 103.03(19)
O11 P4 O12 95.79(17)
O10 P4 Rh3 113.25(13)
O11 P4 Rh3 119.42(16)
O12 P4 Rh3 120.93(13)
C65 O10 P4 132.1(3)
C70 C65 C66 120.6(5)
C70 C65 O10 115.5(5)
C66 C65 O10 123.7(4)
C65 C66 C67 119.1(5)
C65 C66 H66 120.5
C67 C66 H66 120.5
C68 C67 C66 121.5(5)
C68 C67 H67 119.3
C66 C67 H67 119.3
C67 C68 C69 118.2(6)
C67 C68 H68 120.9
C69 C68 H68 120.9
C68 C69 C70 121.6(6)
C68 C69 H69 119.2
C70 C69 H69 119.2
C65 C70 C69 118.9(6)
C65 C70 H70 120.6
C69 C70 H70 120.6
C71 O11 P4 127.0(3)
C72 C71 C76 121.4(5)
C72 C71 O11 120.6(4)
C76 C71 O11 117.9(5)
C71 C72 C73 118.8(5)
C71 C72 H72 120.6
C73 C72 H72 120.6
C72 C73 C74 120.3(5)
C72 C73 H73 119.9
C74 C73 H73 119.9
C75 C74 C73 119.9(5)
C75 C74 H74 120.0
C73 C74 H74 120.0
C74 C75 C76 120.8(5)
C74 C75 H75 119.6
C76 C75 H75 119.6
C75 C76 C71 118.8(5)
C75 C76 H76 120.6
C71 C76 H76 120.6
C77 O12 P4 125.8(3)
C82 C77 O12 123.9(4)
C82 C77 C78 120.8(5)
O12 C77 C78 115.3(5)
C79 C78 C77 119.8(6)
C79 C78 H78 120.1
C77 C78 H78 120.1
C78 C79 C80 120.0(6)
C78 C79 H79 120.0
C80 C79 H79 120.0
C79 C80 C81 120.3(6)
C79 C80 H80 119.9
C81 C80 H80 119.9
C82 C81 C80 119.5(6)
C82 C81 H81 120.2
C80 C81 H81 120.2
C77 C82 C81 119.5(5)
C77 C82 H82 120.2
C81 C82 H82 120.2
Cl2A C83A Cl1A 98.5(18)
Cl2A C83A H83A 112.1
Cl1A C83A H83A 112.1
Cl2A C83A H83B 112.1
Cl1A C83A H83B 112.1
H83A C83A H83B 109.7
Cl2B C83B Cl1B 108.9(6)
Cl2B C83B H83C 109.9
Cl1B C83B H83C 109.9
Cl2B C83B H83D 109.9
Cl1B C83B H83D 109.9
H83C C83B H83D 108.3

loop_
_geom_bond_atom_site_label_1
_geom_bond_atom_site_label_2
_geom_bond_distance
Pt C6 2.190(4)
Pt C1 2.196(5)
Pt C2 2.197(5)
Pt C5 2.212(5)
Pt S1 2.3141(12)
Pt S2 2.3217(11)
Pt Rh2 3.0829(7)
Pt Rh3 3.0906(8)
Rh2 P2 2.1608(13)
Rh2 P1 2.1775(13)
Rh2 S1 2.3613(13)
Rh2 S2 2.3630(13)
Rh2 Rh3 3.0844(7)
Rh3 P4 2.1674(14)
Rh3 P3 2.1694(14)
Rh3 S2 2.3643(12)
Rh3 S1 2.3652(13)
C1 C2 1.391(7)
C1 C8 1.537(6)
C1 H1 0.9500
C2 C3 1.499(7)
C2 H2 0.9500
C3 C4 1.534(7)
C3 H3A 0.9900
C3 H3B 0.9900
C4 C5 1.519(7)
C4 H4A 0.9900
C4 H4B 0.9900
C5 C6 1.384(7)
C5 H5 0.9500
C6 C7 1.504(7)
C6 H6 0.9500
C7 C8 1.528(7)
C7 H7A 0.9900
C7 H7B 0.9900
C8 H8A 0.9900
C8 H8B 0.9900
P1 O1 1.608(4)
P1 O3 1.608(3)
P1 O2 1.619(3)
O1 C11B 1.354(12)
O1 C11A 1.489(13)
C11A C16A 1.34(2)
C11A C12A 1.372(16)
C12A C13A 1.395(13)
C12A H12A 0.9500
C13A C14A 1.344(19)
C13A H13A 0.9500
C14A C15A 1.31(2)
C14A H14A 0.9500
C15A C16A 1.35(2)
C15A H15A 0.9500
C16A H16A 0.9500
C11B C12B 1.389(15)
C11B C16B 1.39(2)
C12B C13B 1.374(13)
C12B H12B 0.9500
C13B C14B 1.381(18)
C13B H13B 0.9500
C14B C15B 1.40(2)
C14B H14B 0.9500
C15B C16B 1.45(2)
C15B H15B 0.9500
C16B H16B 0.9500
O2 C17 1.380(6)
C17 C22 1.376(7)
C17 C18 1.389(8)
C18 C19 1.381(7)
C18 H18 0.9500
C19 C20 1.374(9)
C19 H19 0.9500
C20 C21 1.388(10)
C20 H20 0.9500
C21 C22 1.389(10)
C21 H21 0.9500
C22 H22 0.9500
O3 C23 1.398(5)
C23 C24B 1.275(14)
C23 C24A 1.387(10)
C23 C28B 1.407(12)
C23 C28A 1.445(11)
C24A C25A 1.398(16)
C24A H24A 0.9500
C25A C26 1.213(15)
C25A H25A 0.9500
C27A C28A 1.373(13)
C27A C26 1.492(11)
C27A H27A 0.9500
C28A H28A 0.9500
C24B C25B 1.441(16)
C24B H24B 0.9500
C25B C26 1.407(14)
C25B H25B 0.9500
C27B C28B 1.410(14)
C27B C26 1.411(12)
C27B H27B 0.9500
C28B H28B 0.9500
C26 H26 0.9500
P2 O5 1.610(3)
P2 O4 1.621(3)
P2 O6 1.636(3)
O4 C29 1.404(7)
C29 C30B 1.137(13)
C29 C34A 1.295(11)
C29 C34B 1.534(13)
C29 C30A 1.625(13)
C30A C31A 1.395(14)
C30A H30A 0.9500
C31A C32A 1.392(14)
C31A H31A 0.9500
C32A C33A 1.385(15)
C32A H32A 0.9500
C33A C34A 1.392(15)
C33A H33A 0.9500
C34A H34A 0.9500
C30B C31B 1.411(16)
C30B H30B 0.9500
C31B C32B 1.342(16)
C31B H31B 0.9500
C32B C33B 1.368(17)
C32B H32B 0.9500
C33B C34B 1.405(16)
C33B H33B 0.9500
C34B H34B 0.9500
O5 C35 1.397(6)
C35 C36B 1.27(2)
C35 C40A 1.362(13)
C35 C40B 1.423(14)
C35 C36A 1.462(19)
C36A C37A 1.37(2)
C36A H36A 0.9500
C37A C38A 1.408(16)
C37A H37A 0.9500
C38A C39A 1.396(16)
C38A H38A 0.9500
C39A C40A 1.419(17)
C39A H39A 0.9500
C40A H40A 0.9500
C36B C37B 1.42(3)
C36B H36B 0.9500
C37B C38B 1.400(18)
C37B H37B 0.9500
C38B C39B 1.375(19)
C38B H38B 0.9500
C39B C40B 1.325(18)
C39B H39B 0.9500
C40B H40B 0.9500
O6 C41 1.407(5)
C41 C42 1.372(7)
C41 C46 1.383(7)
C42 C43 1.414(7)
C42 H42 0.9500
C43 C44 1.360(8)
C43 H43 0.9500
C44 C45 1.376(8)
C44 H44 0.9500
C45 C46 1.382(7)
C45 H45 0.9500
C46 H46 0.9500
P3 O9 1.614(4)
P3 O8 1.625(4)
P3 O7 1.628(3)
O7 C47 1.379(5)
C47 C48 1.386(6)
C47 C52 1.392(6)
C48 C49 1.382(8)
C48 H48 0.9500
C49 C50 1.378(8)
C49 H49 0.9500
C50 C51 1.366(8)
C50 H50 0.9500
C51 C52 1.383(7)
C51 H51 0.9500
C52 H52 0.9500
O8 C53B 1.400(10)
O8 C53A 1.463(10)
C53A C58A 1.375(13)
C53A C54A 1.378(18)
C54A C55A 1.41(2)
C54A H54A 0.9500
C55A C56A 1.379(17)
C55A H55A 0.9500
C56A C57A 1.373(14)
C56A H56A 0.9500
C57A C58A 1.386(13)
C57A H57A 0.9500
C58A H58A 0.9500
C53B C54B 1.359(18)
C53B C58B 1.374(14)
C54B C55B 1.38(2)
C54B H54B 0.9500
C55B C56B 1.367(17)
C55B H55B 0.9500
C56B C57B 1.372(14)
C56B H56B 0.9500
C57B C58B 1.417(14)
C57B H57B 0.9500
C58B H58B 0.9500
O9 C59B 1.313(10)
O9 C59A 1.542(11)
C59A C64A 1.344(14)
C59A C60A 1.401(14)
C60A C61A 1.363(14)
C60A H60A 0.9500
C61A C62A 1.403(15)
C61A H61A 0.9500
C62A C63A 1.363(16)
C62A H62A 0.9500
C63A C64A 1.408(15)
C63A H63A 0.9500
C64A H64A 0.9500
C59B C60B 1.363(14)
C59B C64B 1.393(14)
C60B C61B 1.409(15)
C60B H60B 0.9500
C61B C62B 1.373(16)
C61B H61B 0.9500
C62B C63B 1.364(16)
C62B H62B 0.9500
C63B C64B 1.384(15)
C63B H63B 0.9500
C64B H64B 0.9500
P4 O10 1.606(3)
P4 O11 1.617(3)
P4 O12 1.619(3)
O10 C65 1.393(6)
C65 C70 1.370(7)
C65 C66 1.379(7)
C66 C67 1.384(7)
C66 H66 0.9500
C67 C68 1.369(8)
C67 H67 0.9500
C68 C69 1.375(9)
C68 H68 0.9500
C69 C70 1.386(9)
C69 H69 0.9500
C70 H70 0.9500
O11 C71 1.398(5)
C71 C72 1.374(7)
C71 C76 1.387(6)
C72 C73 1.386(7)
C72 H72 0.9500
C73 C74 1.388(8)
C73 H73 0.9500
C74 C75 1.366(8)
C74 H74 0.9500
C75 C76 1.382(8)
C75 H75 0.9500
C76 H76 0.9500
O12 C77 1.388(6)
C77 C82 1.372(7)
C77 C78 1.395(7)
C78 C79 1.364(9)
C78 H78 0.9500
C79 C80 1.379(10)
C79 H79 0.9500
C80 C81 1.399(9)
C80 H80 0.9500
C81 C82 1.383(7)
C81 H81 0.9500
C82 H82 0.9500
C83A Cl2A 1.71(3)
C83A Cl1A 1.76(4)
C83A H83A 0.9900
C83A H83B 0.9900
C83B Cl2B 1.705(13)
C83B Cl1B 1.754(13)
C83B H83C 0.9900
C83B H83D 0.9900
